data_4114647
loop_
_publ_author_name
'Masafumi Unno'
'Akiko Suto'
'Hideyuki Matsumoto'

_publ_contact_author_address
;
    Department of Applied Chemistry, Faculty of engineering, Gunma University,
 kiryu 376-8515, Japan
;
_publ_contact_author_email ' matumoto@chem.gunma-u.ac.jp '
_publ_contact_author_fax ' +81-277-30-1291 '
_publ_contact_author_name ' Hideyuki Matsumoto'
_publ_contact_author_phone ' +81-277-30-1290 '
_publ_section_title
;
 Pentacyclic Laddersiloxane
;
_journal_name_full 'Journal of the American Chemical Society'
_journal_page_first 1574
_journal_page_last 1575
_journal_paper_doi 10.1021/ja0173876
_journal_volume 124
_journal_year 2002
_chemical_formula_moiety 'C60 H104 O16 Si12 '
_chemical_formula_sum 'C60 H104 O16 Si12'
_chemical_formula_weight 1418.50
_chemical_melting_point 454(1)
_space_group_IT_number 2
_symmetry_cell_setting triclinic
_symmetry_Int_Tables_number 2
_symmetry_space_group_name_Hall '-P 1'
_symmetry_space_group_name_H-M 'P -1'
_cell_angle_alpha 90.327(1)
_cell_angle_beta 102.541(3)
_cell_angle_gamma 97.133(3)
_cell_formula_units_Z 2
_cell_length_a 14.6572(5)
_cell_length_b 21.730(1)
_cell_length_c 12.7694(5)
_cell_measurement_temperature 288.2
_cell_volume 3937.1(3)
_computing_data_reduction 'teXsan Ver. 1.11'
_computing_publication_material 'teXsan Ver. 1.11'
_computing_structure_refinement 'teXsan Ver. 1.10'
_computing_structure_solution SIR88
_diffrn_measured_fraction_theta_full 0.7130
_diffrn_measured_fraction_theta_max 0.7130
_diffrn_radiation_type 'Mo K\a'
_diffrn_radiation_wavelength 0.7107
_diffrn_reflns_limit_h_max 18
_diffrn_reflns_limit_h_min 0
_diffrn_reflns_limit_k_max 28
_diffrn_reflns_limit_k_min -28
_diffrn_reflns_limit_l_max 16
_diffrn_reflns_limit_l_min -16
_diffrn_reflns_number 12998
_diffrn_reflns_theta_full 27.59
_diffrn_reflns_theta_max 27.59
_exptl_absorpt_coefficient_mu 0.253
_exptl_absorpt_correction_T_max 0.951
_exptl_absorpt_correction_T_min 0.701
_exptl_absorpt_correction_type refdelf
_exptl_absorpt_process_details '(Walker & Stuart, 1983)'
_exptl_crystal_colour colorless
_exptl_crystal_density_diffrn 1.196
_exptl_crystal_description plate
_exptl_crystal_size_max 0.400
_exptl_crystal_size_mid 0.400
_exptl_crystal_size_min 0.200
_refine_diff_density_max 0.77
_refine_diff_density_min -0.62
_refine_ls_extinction_method none
_refine_ls_goodness_of_fit_ref 1.778
_refine_ls_hydrogen_treatment noref
_refine_ls_number_parameters 794
_refine_ls_number_reflns 12998
_refine_ls_R_factor_gt 0.0568
_refine_ls_shift/su_max 1.5586
_refine_ls_structure_factor_coef Fsqd
_refine_ls_weighting_details 'w = 1/[\s^2^(Fo^2^) + (0.06400(Max(Fo^2^,0) + 2Fc^2^)/3)^2^]'
_refine_ls_weighting_scheme calc
_refine_ls_wR_factor_ref 0.1603
_reflns_number_gt 11973
_reflns_number_total 12998
_reflns_threshold_expression F^2^>2.0\s(F^2^)
_cod_data_source_file ja0173876_s2_2.cif
_cod_data_source_block Pentacyclic_Laddersiloxane_6b
_cod_original_sg_symbol_H-M 'P -1 '
_cod_original_formula_sum 'C60 H104 O16 Si12 '
_cod_database_code 4114647

loop_
_symmetry_equiv_pos_as_xyz
x,y,z
-x,-y,-z

loop_
_atom_site_label
_atom_site_type_symbol
_atom_site_fract_x
_atom_site_fract_y
_atom_site_fract_z
_atom_site_U_iso_or_equiv
_atom_site_adp_type
_atom_site_occupancy
_atom_site_calc_flag
Si(1) Si 1.44207(6) 0.15044(4) 1.40016(8) 0.0091(2) Uani 1.00 d
Si(2) Si 1.28703(6) 0.11225(4) 1.19565(8) 0.0098(2) Uani 1.00 d
Si(3) Si 1.17479(6) 0.22025(4) 1.18000(8) 0.0111(2) Uani 1.00 d
Si(4) Si 0.99738(6) 0.22076(4) 0.99432(9) 0.0129(2) Uani 1.00 d
Si(5) Si 1.14263(6) 0.20769(4) 0.84764(8) 0.0109(2) Uani 1.00 d
Si(6) Si 1.30454(6) 0.27404(4) 1.03763(8) 0.0088(2) Uani 1.00 d
Si(7) Si 1.43497(6) 0.17475(4) 1.07471(8) 0.0094(2) Uani 1.00 d
Si(8) Si 1.59130(6) 0.14389(4) 1.26500(8) 0.0088(2) Uani 1.00 d
Si(9) Si 1.72727(6) 0.24463(4) 1.41959(8) 0.0083(2) Uani 1.00 d
Si(10) Si 1.73323(6) 0.35735(4) 1.27010(8) 0.0090(2) Uani 1.00 d
Si(11) Si 1.58096(6) 0.40602(4) 1.37514(8) 0.0087(2) Uani 1.00 d
Si(12) Si 1.54782(6) 0.27874(4) 1.48691(8) 0.0078(2) Uani 1.00 d
O(1) O 1.3418(2) 0.1388(1) 1.3151(2) 0.0135(6) Uani 1.00 d
O(2) O 1.1967(2) 0.1498(1) 1.1608(2) 0.0124(6) Uani 1.00 d
O(3) O 1.0699(2) 0.2256(1) 1.1109(2) 0.0170(7) Uani 1.00 d
O(4) O 1.0511(2) 0.2014(1) 0.9010(2) 0.0152(7) Uani 1.00 d
O(5) O 1.2391(2) 0.2325(1) 0.9361(2) 0.0124(6) Uani 1.00 d
O(6) O 1.4024(2) 0.2435(1) 1.0723(2) 0.0120(6) Uani 1.00 d
O(7) O 1.5344(2) 0.1772(1) 1.1617(2) 0.0121(6) Uani 1.00 d
O(8) O 1.6800(1) 0.1924(1) 1.3257(2) 0.0107(6) Uani 1.00 d
O(9) O 1.7608(1) 0.3078(1) 1.3640(2) 0.0106(6) Uani 1.00 d
O(10) O 1.6475(2) 0.3927(1) 1.2929(2) 0.0124(6) Uani 1.00 d
O(11) O 1.5374(1) 0.3415(1) 1.4209(2) 0.0115(6) Uani 1.00 d
O(12) O 1.4666(1) 0.22463(10) 1.4253(2) 0.0118(6) Uani 1.00 d
O(13) O 1.5223(2) 0.1252(1) 1.3474(2) 0.0131(6) Uani 1.00 d
O(14) O 1.3571(2) 0.1253(1) 1.1138(2) 0.0146(6) Uani 1.00 d
O(15) O 1.2507(2) 0.2688(1) 1.1358(2) 0.0137(6) Uani 1.00 d
O(16) O 1.6502(1) 0.2573(1) 1.4888(2) 0.0107(6) Uani 1.00 d
C(1) C 1.4313(3) 0.1067(2) 1.5218(3) 0.0179(10) Uani 1.00 d
C(2) C 1.3604(3) 0.1309(2) 1.5795(4) 0.022(1) Uani 1.00 d
C(3) C 1.5247(3) 0.1036(2) 1.5993(4) 0.031(1) Uani 1.00 d
C(4) C 1.2498(2) 0.0277(2) 1.1967(3) 0.0189(10) Uani 1.00 d
C(5) C 1.3360(3) -0.0068(2) 1.2269(5) 0.036(1) Uani 1.00 d
C(6) C 1.1820(3) 0.0124(2) 1.2717(4) 0.037(1) Uani 1.00 d
C(7) C 1.1816(3) 0.2399(2) 1.3226(3) 0.0194(10) Uani 1.00 d
C(8) C 1.1282(3) 0.1895(2) 1.3772(4) 0.034(1) Uani 1.00 d
C(9) C 1.1463(4) 0.3026(2) 1.3327(4) 0.039(1) Uani 1.00 d
C(10) C 0.9598(2) 0.2995(2) 0.9704(3) 0.0148(9) Uani 1.00 d
C(11) C 0.8932(2) 0.3128(2) 0.8794(3) 0.0186(10) Uani 1.00 d
C(12) C 0.8660(3) 0.3722(2) 0.8637(4) 0.025(1) Uani 1.00 d
C(13) C 0.9052(3) 0.4188(2) 0.9407(4) 0.025(1) Uani 1.00 d
C(14) C 0.9708(3) 0.4072(2) 1.0315(4) 0.024(1) Uani 1.00 d
C(15) C 0.9974(2) 0.3480(2) 1.0443(3) 0.0186(10) Uani 1.00 d
C(16) C 0.8996(3) 0.1584(2) 1.0025(3) 0.020(1) Uani 1.00 d
C(17) C 0.8162(3) 0.1523(2) 0.9051(4) 0.028(1) Uani 1.00 d
C(18) C 0.9364(3) 0.0957(2) 1.0244(5) 0.036(1) Uani 1.00 d
C(19) C 1.1281(2) 0.2663(2) 0.7412(3) 0.0119(9) Uani 1.00 d
C(20) C 1.0428(2) 0.2902(2) 0.7047(3) 0.0169(9) Uani 1.00 d
C(21) C 1.0365(3) 0.3384(2) 0.6328(4) 0.023(1) Uani 1.00 d
C(22) C 1.1153(3) 0.3632(2) 0.5975(3) 0.021(1) Uani 1.00 d
C(23) C 1.1997(3) 0.3397(2) 0.6306(4) 0.023(1) Uani 1.00 d
C(24) C 1.2048(3) 0.2912(2) 0.7005(3) 0.020(1) Uani 1.00 d
C(25) C 1.1548(2) 0.1304(2) 0.7933(3) 0.0181(10) Uani 1.00 d
C(26) C 1.0714(3) 0.1071(2) 0.7017(4) 0.038(1) Uani 1.00 d
C(27) C 1.1690(3) 0.0813(2) 0.8789(4) 0.022(1) Uani 1.00 d
C(28) C 1.3310(2) 0.3570(2) 1.0109(3) 0.0133(9) Uani 1.00 d
C(29) C 1.3965(3) 0.3703(2) 0.9331(4) 0.028(1) Uani 1.00 d
C(30) C 1.2393(3) 0.3867(2) 0.9717(4) 0.021(1) Uani 1.00 d
C(31) C 1.4469(2) 0.1509(2) 0.9395(3) 0.0158(9) Uani 1.00 d
C(32) C 1.5241(3) 0.1934(2) 0.9017(4) 0.027(1) Uani 1.00 d
C(33) C 1.4615(3) 0.0826(2) 0.9305(4) 0.026(1) Uani 1.00 d
C(34) C 1.6350(2) 0.0737(2) 1.2221(3) 0.0164(9) Uani 1.00 d
C(35) C 1.7056(3) 0.0898(2) 1.1505(4) 0.025(1) Uani 1.00 d
C(36) C 1.6765(3) 0.0352(2) 1.3157(4) 0.032(1) Uani 1.00 d
C(37) C 1.8301(2) 0.2193(2) 1.5116(3) 0.0156(9) Uani 1.00 d
C(38) C 1.8032(3) 0.1656(2) 1.5814(4) 0.031(1) Uani 1.00 d
C(39) C 1.9046(2) 0.2035(2) 1.4509(4) 0.025(1) Uani 1.00 d
C(40) C 1.8394(2) 0.4154(1) 1.2784(3) 0.0101(8) Uani 1.00 d
C(41) C 1.8327(2) 0.4727(2) 1.2301(3) 0.0155(9) Uani 1.00 d
C(42) C 1.9119(3) 0.5158(2) 1.2316(3) 0.0190(10) Uani 1.00 d
C(43) C 1.9995(3) 0.5023(2) 1.2844(3) 0.021(1) Uani 1.00 d
C(44) C 2.0092(2) 0.4458(2) 1.3327(4) 0.023(1) Uani 1.00 d
C(45) C 1.9297(2) 0.4025(2) 1.3291(3) 0.0166(9) Uani 1.00 d
C(46) C 1.6930(2) 0.3174(2) 1.1361(3) 0.0144(9) Uani 1.00 d
C(47) C 1.6712(3) 0.3634(2) 1.0474(4) 0.027(1) Uani 1.00 d
C(48) C 1.7649(3) 0.2764(2) 1.1128(4) 0.024(1) Uani 1.00 d
C(49) C 1.4796(2) 0.4423(1) 1.2970(3) 0.0115(8) Uani 1.00 d
C(50) C 1.3878(2) 0.4259(2) 1.3091(3) 0.0156(9) Uani 1.00 d
C(51) C 1.3136(3) 0.4554(2) 1.2536(3) 0.022(1) Uani 1.00 d
C(52) C 1.3300(3) 0.5017(2) 1.1839(4) 0.022(1) Uani 1.00 d
C(53) C 1.4209(3) 0.5185(2) 1.1708(4) 0.029(1) Uani 1.00 d
C(54) C 1.4946(3) 0.4894(2) 1.2261(4) 0.022(1) Uani 1.00 d
C(55) C 1.6540(2) 0.4568(1) 1.4881(3) 0.0126(9) Uani 1.00 d
C(56) C 1.6801(3) 0.5227(2) 1.4538(4) 0.021(1) Uani 1.00 d
C(57) C 1.7442(2) 0.4300(2) 1.5435(3) 0.0188(10) Uani 1.00 d
C(58) C 1.5328(2) 0.2892(2) 1.6260(3) 0.0159(9) Uani 1.00 d
C(59) C 1.6193(3) 0.3225(2) 1.7049(4) 0.030(1) Uani 1.00 d
C(60) C 1.4451(3) 0.3207(2) 1.6270(4) 0.031(1) Uani 1.00 d
H(1) H 1.4058 0.0647 1.4956 0.0225 Uiso 1.00 calc
H(2) H 1.3817 0.1716 1.6093 0.0273 Uiso 1.00 calc
H(3) H 1.2992 0.1327 1.5301 0.0273 Uiso 1.00 calc
H(4) H 1.3476 0.1042 1.6356 0.0273 Uiso 1.00 calc
H(5) H 1.5157 0.0763 1.6568 0.0423 Uiso 1.00 calc
H(6) H 1.5692 0.0886 1.5652 0.0423 Uiso 1.00 calc
H(7) H 1.5499 0.1438 1.6311 0.0423 Uiso 1.00 calc
H(8) H 1.2144 0.0142 1.1243 0.0227 Uiso 1.00 calc
H(9) H 1.3150 -0.0506 1.2246 0.0408 Uiso 1.00 calc
H(10) H 1.3750 0.0024 1.1796 0.0408 Uiso 1.00 calc
H(11) H 1.3671 0.0055 1.2986 0.0408 Uiso 1.00 calc
H(12) H 1.2094 0.0253 1.3428 0.0517 Uiso 1.00 calc
H(13) H 1.1248 0.0342 1.2498 0.0517 Uiso 1.00 calc
H(14) H 1.1579 -0.0307 1.2682 0.0517 Uiso 1.00 calc
H(15) H 1.2455 0.2438 1.3589 0.0223 Uiso 1.00 calc
H(16) H 1.1327 0.1988 1.4506 0.0424 Uiso 1.00 calc
H(17) H 1.0600 0.1844 1.3427 0.0424 Uiso 1.00 calc
H(18) H 1.1481 0.1497 1.3696 0.0424 Uiso 1.00 calc
H(19) H 1.1527 0.3158 1.4054 0.0487 Uiso 1.00 calc
H(20) H 1.1795 0.3348 1.2979 0.0487 Uiso 1.00 calc
H(21) H 1.0798 0.3010 1.2977 0.0487 Uiso 1.00 calc
H(22) H 0.8672 0.2802 0.8266 0.0231 Uiso 1.00 calc
H(23) H 0.8213 0.3803 0.7990 0.0289 Uiso 1.00 calc
H(24) H 0.8896 0.4605 0.9311 0.0339 Uiso 1.00 calc
H(25) H 0.9972 0.4398 1.0868 0.0273 Uiso 1.00 calc
H(26) H 1.0417 0.3399 1.1100 0.0226 Uiso 1.00 calc
H(27) H 0.8758 0.1683 1.0640 0.0247 Uiso 1.00 calc
H(28) H 0.7954 0.1909 0.8919 0.0366 Uiso 1.00 calc
H(29) H 0.8403 0.1396 0.8437 0.0366 Uiso 1.00 calc
H(30) H 0.7694 0.1219 0.9161 0.0366 Uiso 1.00 calc
H(31) H 0.8902 0.0642 1.0364 0.0480 Uiso 1.00 calc
H(32) H 0.9614 0.0824 0.9644 0.0480 Uiso 1.00 calc
H(33) H 0.9894 0.0987 1.0866 0.0480 Uiso 1.00 calc
H(34) H 0.9867 0.2731 0.7269 0.0216 Uiso 1.00 calc
H(35) H 0.9774 0.3549 0.6100 0.0278 Uiso 1.00 calc
H(36) H 1.1105 0.3975 0.5464 0.0230 Uiso 1.00 calc
H(37) H 1.2519 0.3558 0.6026 0.0278 Uiso 1.00 calc
H(38) H 1.2620 0.2752 0.7215 0.0240 Uiso 1.00 calc
H(39) H 1.2082 0.1343 0.7639 0.0213 Uiso 1.00 calc
H(40) H 1.0126 0.0990 0.7261 0.0481 Uiso 1.00 calc
H(41) H 1.0610 0.1374 0.6467 0.0481 Uiso 1.00 calc
H(42) H 1.0797 0.0694 0.6676 0.0481 Uiso 1.00 calc
H(43) H 1.1124 0.0729 0.9064 0.0284 Uiso 1.00 calc
H(44) H 1.1795 0.0437 0.8475 0.0284 Uiso 1.00 calc
H(45) H 1.2197 0.0958 0.9349 0.0284 Uiso 1.00 calc
H(46) H 1.3621 0.3783 1.0771 0.0157 Uiso 1.00 calc
H(47) H 1.4529 0.3544 0.9559 0.0328 Uiso 1.00 calc
H(48) H 1.3646 0.3501 0.8623 0.0328 Uiso 1.00 calc
H(49) H 1.4067 0.4136 0.9201 0.0328 Uiso 1.00 calc
H(50) H 1.2505 0.4300 0.9615 0.0239 Uiso 1.00 calc
H(51) H 1.2022 0.3671 0.9057 0.0239 Uiso 1.00 calc
H(52) H 1.1988 0.3812 1.0240 0.0239 Uiso 1.00 calc
H(53) H 1.3887 0.1564 0.8912 0.0157 Uiso 1.00 calc
H(54) H 1.5848 0.1885 0.9452 0.0331 Uiso 1.00 calc
H(55) H 1.5242 0.1840 0.8289 0.0331 Uiso 1.00 calc
H(56) H 1.5150 0.2363 0.9078 0.0331 Uiso 1.00 calc
H(57) H 1.4121 0.0568 0.9527 0.0291 Uiso 1.00 calc
H(58) H 1.4599 0.0718 0.8571 0.0291 Uiso 1.00 calc
H(59) H 1.5202 0.0759 0.9735 0.0291 Uiso 1.00 calc
H(60) H 1.5842 0.0470 1.1805 0.0194 Uiso 1.00 calc
H(61) H 1.7257 0.0535 1.1237 0.0297 Uiso 1.00 calc
H(62) H 1.6806 0.1136 1.0919 0.0297 Uiso 1.00 calc
H(63) H 1.7632 0.1145 1.1914 0.0297 Uiso 1.00 calc
H(64) H 1.6349 0.0255 1.3609 0.0410 Uiso 1.00 calc
H(65) H 1.6964 -0.0016 1.2920 0.0410 Uiso 1.00 calc
H(66) H 1.7342 0.0594 1.3595 0.0410 Uiso 1.00 calc
H(67) H 1.8599 0.2547 1.5609 0.0180 Uiso 1.00 calc
H(68) H 1.7603 0.1752 1.6211 0.0366 Uiso 1.00 calc
H(69) H 1.7802 0.1293 1.5379 0.0366 Uiso 1.00 calc
H(70) H 1.8606 0.1565 1.6328 0.0366 Uiso 1.00 calc
H(71) H 1.8806 0.1674 1.4048 0.0296 Uiso 1.00 calc
H(72) H 1.9224 0.2368 1.4080 0.0296 Uiso 1.00 calc
H(73) H 1.9614 0.1942 1.4997 0.0296 Uiso 1.00 calc
H(74) H 1.7717 0.4820 1.1951 0.0164 Uiso 1.00 calc
H(75) H 1.9074 0.5548 1.1962 0.0204 Uiso 1.00 calc
H(76) H 2.0540 0.5317 1.2875 0.0228 Uiso 1.00 calc
H(77) H 2.0714 0.4367 1.3699 0.0273 Uiso 1.00 calc
H(78) H 1.9376 0.3631 1.3617 0.0197 Uiso 1.00 calc
H(79) H 1.6379 0.2910 1.1374 0.0186 Uiso 1.00 calc
H(80) H 1.7286 0.3890 1.0424 0.0326 Uiso 1.00 calc
H(81) H 1.6467 0.3412 0.9812 0.0326 Uiso 1.00 calc
H(82) H 1.6280 0.3886 1.0629 0.0326 Uiso 1.00 calc
H(83) H 1.7814 0.2480 1.1688 0.0303 Uiso 1.00 calc
H(84) H 1.7429 0.2539 1.0467 0.0303 Uiso 1.00 calc
H(85) H 1.8243 0.3020 1.1083 0.0303 Uiso 1.00 calc
H(86) H 1.3745 0.3947 1.3589 0.0174 Uiso 1.00 calc
H(87) H 1.2485 0.4427 1.2619 0.0269 Uiso 1.00 calc
H(88) H 1.2759 0.5211 1.1439 0.0277 Uiso 1.00 calc
H(89) H 1.4317 0.5513 1.1210 0.0335 Uiso 1.00 calc
H(90) H 1.5568 0.5001 1.2136 0.0272 Uiso 1.00 calc
H(91) H 1.6183 0.4600 1.5427 0.0144 Uiso 1.00 calc
H(92) H 1.7161 0.5480 1.5151 0.0249 Uiso 1.00 calc
H(93) H 1.7218 0.5210 1.4042 0.0249 Uiso 1.00 calc
H(94) H 1.6277 0.5405 1.4216 0.0249 Uiso 1.00 calc
H(95) H 1.7317 0.3889 1.5662 0.0216 Uiso 1.00 calc
H(96) H 1.7858 0.4282 1.4926 0.0216 Uiso 1.00 calc
H(97) H 1.7805 0.4553 1.6035 0.0216 Uiso 1.00 calc
H(98) H 1.5213 0.2485 1.6521 0.0188 Uiso 1.00 calc
H(99) H 1.6747 0.3024 1.7047 0.0398 Uiso 1.00 calc
H(100) H 1.6331 0.3647 1.6856 0.0398 Uiso 1.00 calc
H(101) H 1.6101 0.3226 1.7766 0.0398 Uiso 1.00 calc
H(102) H 1.4540 0.3635 1.6069 0.0396 Uiso 1.00 calc
H(103) H 1.3905 0.3005 1.5780 0.0396 Uiso 1.00 calc
H(104) H 1.4312 0.3209 1.6974 0.0396 Uiso 1.00 calc

loop_
_atom_site_aniso_label
_atom_site_aniso_U_11
_atom_site_aniso_U_22
_atom_site_aniso_U_33
_atom_site_aniso_U_12
_atom_site_aniso_U_13
_atom_site_aniso_U_23
Si(1) 0.0090(4) 0.0052(4) 0.0130(5) 0.0002(3) 0.0027(3) 0.0035(3)
Si(2) 0.0088(4) 0.0051(4) 0.0140(5) -0.0011(3) 0.0003(4) 0.0021(3)
Si(3) 0.0102(4) 0.0120(5) 0.0123(5) 0.0028(3) 0.0043(4) 0.0029(4)
Si(4) 0.0092(4) 0.0122(5) 0.0178(6) 0.0014(3) 0.0037(4) 0.0032(4)
Si(5) 0.0112(4) 0.0096(4) 0.0118(5) 0.0013(3) 0.0025(4) 0.0007(4)
Si(6) 0.0099(4) 0.0062(4) 0.0104(5) 0.0026(3) 0.0013(3) 0.0012(3)
Si(7) 0.0099(4) 0.0067(4) 0.0114(5) 0.0025(3) 0.0015(3) 0.0003(3)
Si(8) 0.0091(4) 0.0040(4) 0.0136(5) 0.0031(3) 0.0019(3) 0.0010(3)
Si(9) 0.0061(4) 0.0068(4) 0.0120(5) 0.0023(3) 0.0012(3) 0.0024(3)
Si(10) 0.0071(4) 0.0070(4) 0.0135(5) 0.0006(3) 0.0038(3) 0.0015(3)
Si(11) 0.0081(4) 0.0043(4) 0.0138(5) 0.0016(3) 0.0023(3) 0.0007(3)
Si(12) 0.0069(4) 0.0057(4) 0.0117(5) 0.0012(3) 0.0037(3) 0.0003(3)
O(1) 0.010(1) 0.013(1) 0.015(1) -0.0012(9) -0.0006(10) -0.0001(10)
O(2) 0.009(1) 0.009(1) 0.019(1) 0.0017(8) 0.0026(10) 0.0034(10)
O(3) 0.012(1) 0.020(1) 0.020(2) 0.0070(9) 0.002(1) 0.005(1)
O(4) 0.012(1) 0.013(1) 0.021(2) 0.0005(9) 0.004(1) 0.002(1)
O(5) 0.009(1) 0.013(1) 0.015(1) 0.0007(8) 0.0027(10) 0.0016(10)
O(6) 0.012(1) 0.008(1) 0.014(1) 0.0050(9) -0.0018(9) 0.0008(9)
O(7) 0.011(1) 0.008(1) 0.017(1) 0.0028(8) 0.0025(10) 0.0010(9)
O(8) 0.009(1) 0.009(1) 0.014(1) 0.0016(8) 0.0001(9) -0.0001(9)
O(9) 0.007(1) 0.010(1) 0.015(1) -0.0005(8) 0.0036(9) 0.0027(9)
O(10) 0.012(1) 0.011(1) 0.016(1) 0.0051(9) 0.0055(10) 0.0007(10)
O(11) 0.008(1) 0.007(1) 0.019(1) 0.0011(8) 0.0023(9) 0.0010(9)
O(12) 0.006(1) 0.007(1) 0.021(2) -0.0014(8) 0.0008(9) 0.0012(10)
O(13) 0.015(1) 0.009(1) 0.016(1) 0.0054(9) 0.0021(10) 0.0023(10)
O(14) 0.011(1) 0.009(1) 0.023(2) 0.0009(9) 0.004(1) -0.0004(10)
O(15) 0.017(1) 0.011(1) 0.013(1) 0.0004(9) 0.007(1) -0.0005(10)
O(16) 0.008(1) 0.010(1) 0.015(1) 0.0043(8) 0.0018(9) 0.0023(9)
C(1) 0.027(2) 0.013(2) 0.017(2) 0.006(1) 0.012(2) 0.009(1)
C(2) 0.026(2) 0.017(2) 0.026(2) 0.000(1) 0.015(2) 0.008(2)
C(3) 0.036(2) 0.032(2) 0.030(3) 0.013(2) 0.012(2) 0.014(2)
C(4) 0.015(2) 0.008(2) 0.028(2) -0.003(1) -0.003(2) 0.001(1)
C(5) 0.033(2) 0.007(2) 0.061(4) 0.004(2) -0.010(2) -0.001(2)
C(6) 0.046(3) 0.017(2) 0.049(3) -0.008(2) 0.017(2) 0.009(2)
C(7) 0.024(2) 0.029(2) 0.008(2) 0.011(2) 0.005(1) 0.003(2)
C(8) 0.038(3) 0.051(3) 0.025(3) 0.018(2) 0.024(2) 0.019(2)
C(9) 0.066(3) 0.040(3) 0.016(3) 0.031(2) 0.008(2) -0.002(2)
C(10) 0.011(2) 0.016(2) 0.019(2) 0.003(1) 0.005(1) 0.005(1)
C(11) 0.014(2) 0.022(2) 0.020(2) 0.004(1) 0.002(1) 0.004(2)
C(12) 0.015(2) 0.026(2) 0.035(3) 0.006(1) 0.005(2) 0.012(2)
C(13) 0.018(2) 0.015(2) 0.044(3) 0.006(1) 0.009(2) 0.009(2)
C(14) 0.021(2) 0.015(2) 0.037(3) 0.000(1) 0.008(2) 0.002(2)
C(15) 0.018(2) 0.015(2) 0.023(2) 0.003(1) 0.004(2) 0.005(2)
C(16) 0.021(2) 0.014(2) 0.027(2) 0.001(1) 0.013(2) -0.002(2)
C(17) 0.021(2) 0.032(2) 0.030(3) -0.008(2) 0.007(2) -0.006(2)
C(18) 0.036(2) 0.018(2) 0.055(4) -0.002(2) 0.012(2) 0.009(2)
C(19) 0.011(2) 0.011(2) 0.011(2) -0.004(1) 0.001(1) -0.002(1)
C(20) 0.013(2) 0.015(2) 0.022(2) 0.001(1) 0.002(1) 0.003(1)
C(21) 0.024(2) 0.019(2) 0.024(2) 0.010(1) -0.003(2) 0.002(2)
C(22) 0.029(2) 0.014(2) 0.019(2) -0.001(1) 0.006(2) 0.003(1)
C(23) 0.026(2) 0.022(2) 0.024(2) 0.001(2) 0.012(2) 0.004(2)
C(24) 0.017(2) 0.022(2) 0.021(2) 0.004(1) 0.005(2) 0.003(2)
C(25) 0.019(2) 0.015(2) 0.021(2) 0.002(1) 0.005(2) 0.000(1)
C(26) 0.047(3) 0.021(2) 0.036(3) 0.008(2) -0.017(2) -0.011(2)
C(27) 0.025(2) 0.013(2) 0.029(3) 0.004(1) 0.003(2) 0.000(2)
C(28) 0.017(2) 0.008(2) 0.014(2) 0.003(1) 0.001(1) 0.002(1)
C(29) 0.027(2) 0.022(2) 0.039(3) 0.002(2) 0.015(2) 0.012(2)
C(30) 0.021(2) 0.010(2) 0.032(3) 0.008(1) 0.002(2) 0.005(2)
C(31) 0.016(2) 0.016(2) 0.017(2) 0.003(1) 0.004(1) 0.000(1)
C(32) 0.035(2) 0.028(2) 0.022(3) -0.002(2) 0.019(2) 0.000(2)
C(33) 0.035(2) 0.019(2) 0.025(3) 0.006(2) 0.009(2) -0.008(2)
C(34) 0.019(2) 0.008(2) 0.025(2) 0.004(1) 0.009(2) 0.000(1)
C(35) 0.031(2) 0.017(2) 0.035(3) 0.012(2) 0.017(2) 0.001(2)
C(36) 0.041(2) 0.017(2) 0.046(3) 0.019(2) 0.017(2) 0.012(2)
C(37) 0.007(2) 0.020(2) 0.018(2) 0.005(1) 0.000(1) 0.007(1)
C(38) 0.023(2) 0.039(3) 0.035(3) 0.018(2) 0.007(2) 0.022(2)
C(39) 0.013(2) 0.035(2) 0.032(3) 0.015(2) 0.007(2) 0.015(2)
C(40) 0.011(2) 0.006(2) 0.013(2) 0.000(1) 0.004(1) 0.001(1)
C(41) 0.013(2) 0.012(2) 0.020(2) 0.001(1) 0.003(1) 0.002(1)
C(42) 0.023(2) 0.009(2) 0.024(2) 0.000(1) 0.004(2) 0.004(1)
C(43) 0.017(2) 0.015(2) 0.027(2) -0.009(1) 0.003(2) 0.005(2)
C(44) 0.009(2) 0.024(2) 0.033(3) -0.001(1) -0.001(2) 0.010(2)
C(45) 0.014(2) 0.013(2) 0.023(2) 0.001(1) 0.004(1) 0.011(1)
C(46) 0.013(2) 0.013(2) 0.016(2) -0.004(1) 0.005(1) -0.002(1)
C(47) 0.028(2) 0.030(2) 0.022(3) -0.004(2) 0.004(2) -0.001(2)
C(48) 0.030(2) 0.025(2) 0.023(2) 0.002(2) 0.016(2) -0.005(2)
C(49) 0.012(2) 0.006(2) 0.016(2) 0.003(1) 0.001(1) -0.001(1)
C(50) 0.014(2) 0.016(2) 0.017(2) 0.004(1) 0.005(1) -0.002(1)
C(51) 0.017(2) 0.026(2) 0.024(2) 0.012(1) 0.000(2) -0.004(2)
C(52) 0.018(2) 0.019(2) 0.028(3) 0.014(1) -0.003(2) 0.000(2)
C(53) 0.025(2) 0.017(2) 0.044(3) 0.006(2) 0.000(2) 0.014(2)
C(54) 0.015(2) 0.020(2) 0.033(3) 0.005(1) 0.004(2) 0.011(2)
C(55) 0.013(2) 0.007(2) 0.018(2) -0.001(1) 0.005(1) 0.002(1)
C(56) 0.025(2) 0.009(2) 0.029(3) -0.004(1) 0.007(2) 0.002(2)
C(57) 0.015(2) 0.016(2) 0.022(2) 0.002(1) -0.002(1) -0.002(2)
C(58) 0.022(2) 0.015(2) 0.014(2) 0.000(1) 0.011(1) 0.001(1)
C(59) 0.037(2) 0.034(2) 0.016(2) -0.006(2) 0.007(2) -0.003(2)
C(60) 0.030(2) 0.046(3) 0.023(3) 0.009(2) 0.016(2) -0.004(2)

loop_
_atom_type_symbol
_atom_type_description
_atom_type_scat_dispersion_real
_atom_type_scat_dispersion_imag
_atom_type_scat_source
C C 0.003 0.002
;International Tables for Crystallography
(1992, Vol. C, Tables 4.2.6.8 and 6.1.1.1)
;
H H 0.000 0.000
;International Tables for Crystallography
(1992, Vol. C, Table 6.1.1.2)
;
O O 0.011 0.006
;International Tables for Crystallography
(1992, Vol. C, Tables 4.2.6.8 and 6.1.1.1)
;
Si Si 0.082 0.070
;International Tables for Crystallography
(1992, Vol. C, Tables 4.2.6.8 and 6.1.1.1)
;
